data_7719949
loop_
_publ_author_name
'Juan, Jen-Wen'
'Ciou, Ji-Ming'
'Hsiang, Yi-Rong'
'Lin, Ya-Fan'

_publ_section_title
;
 Solvent-and metal-gated coordination diversity in a dynamic aminal ligand
;
_journal_name_full 'Dalton Transactions'
_journal_paper_doi 10.1039/D5DT02405F
_journal_year 2025
_chemical_formula_moiety '3(C20 H18 Co N8 O2), 6(H2 O), N O3'
_chemical_formula_sum 'C60 H66 Co3 N25 O15'
_chemical_formula_weight 1554.16
_space_group_crystal_system trigonal
_space_group_IT_number 167
_space_group_name_Hall '-R 3 2"c'
_space_group_name_H-M_alt 'R -3 c :H'
_atom_sites_solution_hydrogens mixed
_atom_sites_solution_primary dual
_audit_block_doi 10.5517/ccdc.csd.cc2ppr8f
_audit_creation_date 2025-09-18
_audit_creation_method
;
Olex2 1.5-ac7-016
(compiled 2025.05.29 svn.r8cd99b3d for Rigaku Oxford Diffraction, GUI svn.r7254)
;
_audit_update_record
;
2025-10-06 deposited with the CCDC.	2025-12-02 downloaded from the CCDC.
;
_cell_angle_alpha 90
_cell_angle_beta 90
_cell_angle_gamma 120
_cell_formula_units_Z 6
_cell_length_a 24.4927(7)
_cell_length_b 24.4927(7)
_cell_length_c 20.8894(7)
_cell_measurement_reflns_used 8706
_cell_measurement_temperature 100.00(10)
_cell_measurement_theta_max 75.0230
_cell_measurement_theta_min 3.6010
_cell_volume 10852.5(6)
_computing_cell_refinement 'CrysAlisPro 1.171.44.119a (Rigaku OD, 2025)'
_computing_data_collection 'CrysAlisPro system (CCD 44.120a 64-bit (release 22-08-2025))'
_computing_data_reduction 'CrysAlisPro 1.171.44.119a (Rigaku OD, 2025)'
_computing_molecular_graphics 'Olex2 1.5-ac7-016 (Dolomanov et al., 2009)'
_computing_publication_material 'Olex2 1.5-ac7-016 (Dolomanov et al., 2009)'
_computing_structure_refinement 'SHELXL 2019/3 (Sheldrick, 2015)'
_computing_structure_solution 'SHELXT  (Sheldrick, 2015)'
_diffrn_ambient_environment N~2~
_diffrn_ambient_temperature 100.00(10)
_diffrn_detector 'Hybrid Pixel Array Detector'
_diffrn_detector_area_resol_mean 10.0000
_diffrn_detector_type 'HyPix-Arc 100'
_diffrn_measured_fraction_theta_full 0.992
_diffrn_measured_fraction_theta_max 0.992
_diffrn_measurement_details
;
List of Runs (angles in degrees, time in seconds):

  # Type    Start    End  Width  t~exp~   \w     \q     \k     \f   Frames
#--------------------------------------------------------------------------
  1  \w   -126.00 -52.00   0.50    4.70    --  -51.87 -42.00 155.00  148
  2  \w    -78.00 -26.00   0.50    4.70    --  -92.65  80.00 127.00  104
  3  \w   -160.00 -98.00   0.50    4.70    --  -92.65 -79.00 -18.00  124
  4  \w     98.00 171.00   0.50    4.70    --  103.98  80.00 127.00  146
  5  \w    -23.00  22.00   0.50    4.70    --   51.37 -38.00   0.00   90
  6  \w    -73.00 -26.00   0.50    4.70    --  -92.65  77.00  60.00   94
  7  \w   -150.00 -92.00   0.50    4.70    --  -92.65 -15.00  60.00  116
  8  \w    -51.00 -21.00   0.50    4.70    --  -92.65  61.00-120.00   60
  9  \w   -124.00 -79.00   0.50    4.70    --  -51.87 -57.00   0.00   90
 10  \w   -124.00 -79.00   0.50    4.70    --  -51.87 -57.00 120.00   90
 11  \w   -150.00-125.00   0.50    4.70    --  -92.65 -15.00-120.00   50
 12  \w   -150.00 -92.00   0.50    4.70    --  -92.65 -15.00   0.00  116
 13  \w    -51.00 -21.00   0.50    4.70    --  -92.65  61.00 -30.00   60
 14  \w    103.00 150.00   0.50    4.70    --  103.98  15.00-120.00   94
;
_diffrn_measurement_device 'four-circle diffractometer'
_diffrn_measurement_device_type 'XtaLAB Synergy, Single source at home/near, HyPix-Arc 100'
_diffrn_measurement_method '\w scans'
_diffrn_orient_matrix_type 'CrysAlisPro convention (1999,Acta A55,543-557)'
_diffrn_orient_matrix_UB_11 -0.0445975000
_diffrn_orient_matrix_UB_12 0.0228922000
_diffrn_orient_matrix_UB_13 0.0243956000
_diffrn_orient_matrix_UB_21 -0.0425604000
_diffrn_orient_matrix_UB_22 -0.0647964000
_diffrn_orient_matrix_UB_23 0.0308341000
_diffrn_orient_matrix_UB_31 0.0384404000
_diffrn_orient_matrix_UB_32 0.0231995000
_diffrn_orient_matrix_UB_33 0.0624203000
_diffrn_radiation_monochromator mirror
_diffrn_radiation_probe x-ray
_diffrn_radiation_type 'Cu K\a'
_diffrn_radiation_wavelength 1.54184
_diffrn_reflns_av_R_equivalents 0.0516
_diffrn_reflns_av_unetI/netI 0.0193
_diffrn_reflns_Laue_measured_fraction_full 0.992
_diffrn_reflns_Laue_measured_fraction_max 0.992
_diffrn_reflns_limit_h_max 28
_diffrn_reflns_limit_h_min -29
_diffrn_reflns_limit_k_max 29
_diffrn_reflns_limit_k_min -29
_diffrn_reflns_limit_l_max 25
_diffrn_reflns_limit_l_min -21
_diffrn_reflns_number 17937
_diffrn_reflns_point_group_measured_fraction_full 0.992
_diffrn_reflns_point_group_measured_fraction_max 0.992
_diffrn_reflns_theta_full 67.684
_diffrn_reflns_theta_max 67.969
_diffrn_reflns_theta_min 5.912
_diffrn_source 'micro-focus sealed X-ray tube'
_diffrn_source_type 'PhotonJet (Cu) X-ray Source'
_exptl_absorpt_coefficient_mu 6.000
_exptl_absorpt_correction_T_max 0.879
_exptl_absorpt_correction_T_min 0.691
_exptl_absorpt_correction_type gaussian
_exptl_absorpt_process_details
;
CrysAlisPro 1.171.44.119a (Rigaku Oxford Diffraction, 2025)
Numerical absorption correction based on gaussian integration over
a multifaceted crystal model
Empirical absorption correction using spherical harmonics,
implemented in SCALE3 ABSPACK scaling algorithm.
;
_exptl_crystal_colour red
_exptl_crystal_colour_primary red
_exptl_crystal_density_diffrn 1.427
_exptl_crystal_description irregular
_exptl_crystal_F_000 4812
_exptl_crystal_size_max 0.18
_exptl_crystal_size_mid 0.13
_exptl_crystal_size_min 0.12
_refine_diff_density_max 0.490
_refine_diff_density_min -0.415
_refine_diff_density_rms 0.079
_refine_ls_extinction_coef 0.000027(6)
_refine_ls_extinction_expression Fc^*^=kFc[1+0.001xFc^2^\l^3^/sin(2\q)]^-1/4^
_refine_ls_extinction_method 'SHELXL-2019/2 (Sheldrick 2019)'
_refine_ls_goodness_of_fit_ref 1.132
_refine_ls_hydrogen_treatment mixed
_refine_ls_matrix_type full
_refine_ls_number_parameters 170
_refine_ls_number_reflns 2183
_refine_ls_number_restraints 12
_refine_ls_restrained_S_all 1.135
_refine_ls_R_factor_all 0.0672
_refine_ls_R_factor_gt 0.0638
_refine_ls_shift/su_max 0.001
_refine_ls_shift/su_mean 0.000
_refine_ls_structure_factor_coef Fsqd
_refine_ls_weighting_details 'w=1/[\s^2^(Fo^2^)+(0.0624P)^2^+83.1553P] where P=(Fo^2^+2Fc^2^)/3'
_refine_ls_weighting_scheme calc
_refine_ls_wR_factor_gt 0.1611
_refine_ls_wR_factor_ref 0.1632
_reflns_Friedel_coverage 0.000
_reflns_number_gt 2025
_reflns_number_total 2183
_reflns_threshold_expression 'I > 2\s(I)'
_cod_data_source_file d5dt02405f2.cif
_cod_data_source_block 250910c_yfl
_cod_original_cell_volume 10852.5(7)
_cod_original_sg_symbol_H-M 'R -3 c'
_cod_database_code 7719949
_shelx_shelxl_version_number 2019/3
_chemical_oxdiff_formula 'C22 H22 N8 O6 Co1 '
_shelx_space_group_comment
;
The symmetry employed for this shelxl refinement is uniquely defined
by the following loop, which should always be used as a source of
symmetry information in preference to the above space-group names.
They are only intended as comments.
;
_shelx_estimated_absorpt_t_max 0.533
_shelx_estimated_absorpt_t_min 0.411
_diffrn_oxdiff_digest_od_ed
;

;
_diffrn_oxdiff_measurement_exp_name 250910c_YFL.par
_olex2_refinement_description
;
1. Fixed Uiso
 At 1.2 times of:
  All C(H) groups
 At 1.5 times of:
  All O(H,H) groups
2. Uiso/Uaniso restraints and constraints
Uanis(N5) \\sim Ueq, Uanis(O8) \\sim Ueq: with sigma of 0.01 and sigma for
terminal atoms of 0.02
3. Others
 Fixed Sof: O8(0.5)
4.a Free rotating group:
 O2(H2B,H2C)
4.b Ternary CH refined with riding coordinates:
 C6(H6)
4.c Aromatic/amide H refined with riding coordinates:
 C1(H1), C10(H10), C2(H2A), C8(H8), C4(H4), C9(H9), C3(H3)
;
_smtbx_masks_void_probe_radius 1.2
_smtbx_masks_void_truncation_radius 1.2
_olex2_submission_special_instructions 'No special instructions were received'
_oxdiff_exptl_absorpt_empirical_details
;
Empirical correction (ABSPACK) includes:
- Absorption correction using spherical harmonics
- Frame scaling
;
_oxdiff_exptl_absorpt_empirical_full_max 1.599
_oxdiff_exptl_absorpt_empirical_full_min 0.806

loop_
_space_group_symop_operation_xyz
'x, y, z'
'-y, x-y, z'
'-x+y, -x, z'
'y, x, -z+1/2'
'x-y, -y, -z+1/2'
'-x, -x+y, -z+1/2'
'x+2/3, y+1/3, z+1/3'
'-y+2/3, x-y+1/3, z+1/3'
'-x+y+2/3, -x+1/3, z+1/3'
'y+2/3, x+1/3, -z+5/6'
'x-y+2/3, -y+1/3, -z+5/6'
'-x+2/3, -x+y+1/3, -z+5/6'
'x+1/3, y+2/3, z+2/3'
'-y+1/3, x-y+2/3, z+2/3'
'-x+y+1/3, -x+2/3, z+2/3'
'y+1/3, x+2/3, -z+7/6'
'x-y+1/3, -y+2/3, -z+7/6'
'-x+1/3, -x+y+2/3, -z+7/6'
'-x, -y, -z'
'y, -x+y, -z'
'x-y, x, -z'
'-y, -x, z-1/2'
'-x+y, y, z-1/2'
'x, x-y, z-1/2'
'-x+2/3, -y+1/3, -z+1/3'
'y+2/3, -x+y+1/3, -z+1/3'
'x-y+2/3, x+1/3, -z+1/3'
'-y+2/3, -x+1/3, z-1/6'
'-x+y+2/3, y+1/3, z-1/6'
'x+2/3, x-y+1/3, z-1/6'
'-x+1/3, -y+2/3, -z+2/3'
'y+1/3, -x+y+2/3, -z+2/3'
'x-y+1/3, x+2/3, -z+2/3'
'-y+1/3, -x+2/3, z+1/6'
'-x+y+1/3, y+2/3, z+1/6'
'x+1/3, x-y+2/3, z+1/6'

loop_
_atom_site_label
_atom_site_type_symbol
_atom_site_fract_x
_atom_site_fract_y
_atom_site_fract_z
_atom_site_U_iso_or_equiv
_atom_site_adp_type
_atom_site_occupancy
_atom_site_site_symmetry_order
_atom_site_calc_flag
_atom_site_refinement_flags_posn
_atom_site_refinement_flags_adp
_atom_site_refinement_flags_occupancy
_atom_site_disorder_assembly
_atom_site_disorder_group
Co1 Co 0.666667 0.833333 0.333333 0.0247(3) Uani 1 2 d S . P . .
O1 O 0.58864(13) 0.80167(12) 0.37516(12) 0.0311(6) Uani 1 1 d . . . . .
O2 O 0.54523(17) 0.78182(15) 0.49663(15) 0.0450(8) Uani 1 1 d G . . . .
H2B H 0.556202 0.779463 0.457578 0.068 Uiso 1 1 d G U . . .
H2C H 0.509249 0.748440 0.505268 0.068 Uiso 1 1 d G U . . .
N1 N 0.61691(16) 0.81001(14) 0.25598(15) 0.0281(7) Uani 1 1 d . . . . .
N3 N 0.67360(14) 0.91703(15) 0.33254(14) 0.0285(7) Uani 1 1 d . . . . .
N2 N 0.56371(16) 0.87679(16) 0.33853(17) 0.0354(8) Uani 1 1 d . . . . .
N4 N 0.62791(17) 0.98361(16) 0.33610(17) 0.0382(8) Uani 1 1 d . . . . .
C1 C 0.6334(2) 0.80145(18) 0.19718(18) 0.0302(8) Uani 1 1 d . . . . .
H1 H 0.674911 0.808867 0.190224 0.036 Uiso 1 1 calc R U . . .
C7 C 0.62316(18) 0.92618(18) 0.33590(18) 0.0298(8) Uani 1 1 d . . . . .
C10 C 0.73109(19) 0.96905(19) 0.33117(18) 0.0330(9) Uani 1 1 d . . . . .
H10 H 0.767159 0.964207 0.328559 0.040 Uiso 1 1 calc R U . . .
C5 C 0.55732(18) 0.79752(18) 0.2670(2) 0.0320(9) Uani 1 1 d . . . . .
C2 C 0.5916(2) 0.7821(2) 0.1465(2) 0.0395(10) Uani 1 1 d . . . . .
H2A H 0.604307 0.777240 0.104955 0.047 Uiso 1 1 calc R U . . .
C6 C 0.54867(19) 0.81125(19) 0.33562(19) 0.0329(9) Uani 1 1 d . . . . .
H6 H 0.503927 0.782939 0.348998 0.039 Uiso 1 1 calc R U . . .
C8 C 0.6858(2) 1.0340(2) 0.3354(2) 0.0389(10) Uani 1 1 d . . . . .
H8 H 0.689981 1.074698 0.336295 0.047 Uiso 1 1 calc R U . . .
C4 C 0.5130(2) 0.7773(2) 0.2180(2) 0.0420(10) Uani 1 1 d . . . . .
H4 H 0.471262 0.768694 0.226179 0.050 Uiso 1 1 calc R U . . .
C9 C 0.7397(2) 1.0296(2) 0.3334(2) 0.0389(10) Uani 1 1 d . . . . .
H9 H 0.780500 1.065979 0.333577 0.047 Uiso 1 1 calc R U . . .
C3 C 0.5304(2) 0.7700(2) 0.1576(2) 0.0459(11) Uani 1 1 d . . . . .
H3 H 0.500856 0.756636 0.123461 0.055 Uiso 1 1 calc R U . . .
N5 N 0.333333 0.666667 0.166667 0.078(4) Uani 1 6 d S TU P . .
O8 O 0.3159(7) 0.6181(6) 0.1352(7) 0.132(5) Uani 0.5 1 d . U P A 2
H2 H 0.531(3) 0.882(3) 0.342(3) 0.067(17) Uiso 1 1 d . . . . .

loop_
_atom_site_aniso_label
_atom_site_aniso_U_11
_atom_site_aniso_U_22
_atom_site_aniso_U_33
_atom_site_aniso_U_23
_atom_site_aniso_U_13
_atom_site_aniso_U_12
Co1 0.0278(5) 0.0279(5) 0.0234(5) 0.0018(3) 0.0030(3) 0.0177(4)
O1 0.0303(14) 0.0376(15) 0.0298(14) 0.0036(11) 0.0037(11) 0.0204(12)
O2 0.063(2) 0.0457(18) 0.0350(17) 0.0018(13) 0.0047(15) 0.0333(16)
N1 0.0335(18) 0.0251(16) 0.0295(17) 0.0023(12) 0.0017(13) 0.0176(14)
N3 0.0297(17) 0.0294(16) 0.0273(16) 0.0030(13) 0.0031(13) 0.0153(14)
N2 0.0287(18) 0.0332(18) 0.046(2) 0.0014(15) 0.0074(15) 0.0167(15)
N4 0.045(2) 0.0289(17) 0.045(2) 0.0013(15) 0.0069(16) 0.0212(16)
C1 0.041(2) 0.0284(19) 0.026(2) -0.0027(15) 0.0006(16) 0.0214(18)
C7 0.034(2) 0.0271(19) 0.031(2) -0.0007(15) 0.0070(16) 0.0170(17)
C10 0.034(2) 0.037(2) 0.029(2) -0.0011(16) 0.0035(16) 0.0191(18)
C5 0.030(2) 0.0266(19) 0.037(2) -0.0069(16) -0.0027(16) 0.0123(16)
C2 0.052(3) 0.039(2) 0.028(2) -0.0024(17) 0.0006(18) 0.023(2)
C6 0.031(2) 0.031(2) 0.035(2) 0.0009(16) 0.0046(16) 0.0143(17)
C8 0.055(3) 0.030(2) 0.035(2) 0.0010(16) 0.0066(19) 0.024(2)
C4 0.036(2) 0.042(2) 0.050(3) -0.009(2) -0.0104(19) 0.021(2)
C9 0.050(3) 0.030(2) 0.034(2) -0.0001(16) 0.0057(18) 0.0170(19)
C3 0.056(3) 0.042(2) 0.040(2) -0.0097(19) -0.019(2) 0.024(2)
N5 0.073(4) 0.073(4) 0.087(8) 0.000 0.000 0.037(2)
O8 0.125(8) 0.104(7) 0.155(9) -0.023(6) 0.020(7) 0.049(6)

loop_
_atom_type_symbol
_atom_type_description
_atom_type_scat_dispersion_real
_atom_type_scat_dispersion_imag
_atom_type_scat_source
C C 0.0181 0.0091 'International Tables Vol C Tables 4.2.6.8 and 6.1.1.4'
H H 0.0000 0.0000 'International Tables Vol C Tables 4.2.6.8 and 6.1.1.4'
Co Co -2.3653 3.6143 'International Tables Vol C Tables 4.2.6.8 and 6.1.1.4'
N N 0.0311 0.0180 'International Tables Vol C Tables 4.2.6.8 and 6.1.1.4'
O O 0.0492 0.0322 'International Tables Vol C Tables 4.2.6.8 and 6.1.1.4'

loop_
_exptl_crystal_face_index_h
_exptl_crystal_face_index_k
_exptl_crystal_face_index_l
_exptl_crystal_face_perp_dist
1 1 0 0.0700
0 1 -3 0.0921
-1 -1 2 0.0840
0 -1 3 0.0747
0 -1 1 0.0848
1 3 0 0.0685
1 -2 3 0.0773
-1 1 -2 0.0754
0 2 0 0.0646
0 -2 0 0.1008
1 1 2 0.0652
1 -3 1 0.1030
-1 3 -1 0.0630
1 -4 0 0.1059
-2 3 -1 0.0671
1 -2 0 0.1053
-1 3 1 0.0632
-1 -1 -2 0.0695
-2 2 -1 0.0719
2 -3 -1 0.0957
-6 13 8 0.0651
1 -1 -1 0.0651
-1 1 1 0.0594
1 0 0 0.0730
-1 0 0 0.0692
-2 1 3 0.0656
-13 -1 -2 0.0489
13 1 4 0.0691
2 0 -1 0.0837
-9 -3 -8 0.0484
9 -3 11 0.0647

loop_
_geom_angle_atom_site_label_1
_geom_angle_atom_site_label_2
_geom_angle_atom_site_label_3
_geom_angle
_geom_angle_site_symmetry_1
_geom_angle_site_symmetry_3
_geom_angle_publ_flag
O1 Co1 O1 180.0 . 31_665 ?
O1 Co1 N1 95.41(12) 31_665 . ?
O1 Co1 N1 84.59(13) . . ?
O1 Co1 N1 84.59(13) 31_665 31_665 ?
O1 Co1 N1 95.41(12) . 31_665 ?
O1 Co1 N3 91.49(12) 31_665 . ?
O1 Co1 N3 91.49(12) . 31_665 ?
O1 Co1 N3 88.51(12) 31_665 31_665 ?
O1 Co1 N3 88.52(12) . . ?
N1 Co1 N1 180.0 31_665 . ?
N1 Co1 N3 89.19(13) . 31_665 ?
N1 Co1 N3 90.81(13) 31_665 31_665 ?
N1 Co1 N3 90.81(13) . . ?
N1 Co1 N3 89.19(13) 31_665 . ?
N3 Co1 N3 180.0 . 31_665 ?
C6 O1 Co1 108.1(2) . . ?
H2B O2 H2C 109.5 . . ?
C1 N1 Co1 128.1(3) . . ?
C1 N1 C5 119.7(3) . . ?
C5 N1 Co1 112.0(3) . . ?
C7 N3 Co1 123.8(3) . . ?
C10 N3 Co1 119.3(3) . . ?
C10 N3 C7 116.8(3) . . ?
C7 N2 C6 123.4(3) . . ?
C7 N2 H2 122(4) . . ?
C6 N2 H2 115(4) . . ?
C8 N4 C7 117.4(4) . . ?
N1 C1 H1 119.2 . . ?
N1 C1 C2 121.7(4) . . ?
C2 C1 H1 119.2 . . ?
N2 C7 N3 121.0(3) . . ?
N2 C7 N4 115.2(3) . . ?
N4 C7 N3 123.9(4) . . ?
N3 C10 H10 118.7 . . ?
N3 C10 C9 122.5(4) . . ?
C9 C10 H10 118.7 . . ?
N1 C5 C6 111.5(3) . . ?
N1 C5 C4 121.2(4) . . ?
C4 C5 C6 127.3(4) . . ?
C1 C2 H2A 120.7 . . ?
C1 C2 C3 118.7(4) . . ?
C3 C2 H2A 120.7 . . ?
O1 C6 N2 110.5(3) . . ?
O1 C6 C5 109.8(3) . . ?
O1 C6 H6 109.7 . . ?
N2 C6 C5 107.3(3) . . ?
N2 C6 H6 109.7 . . ?
C5 C6 H6 109.7 . . ?
N4 C8 H8 118.5 . . ?
N4 C8 C9 123.0(4) . . ?
C9 C8 H8 118.5 . . ?
C5 C4 H4 120.5 . . ?
C3 C4 C5 119.0(4) . . ?
C3 C4 H4 120.5 . . ?
C10 C9 H9 121.8 . . ?
C8 C9 C10 116.4(4) . . ?
C8 C9 H9 121.8 . . ?
C2 C3 H3 120.1 . . ?
C4 C3 C2 119.8(4) . . ?
C4 C3 H3 120.1 . . ?
O8 N5 O8 180.0 2_665 26_455 ?
O8 N5 O8 94.3(10) 2_665 3_565 ?
O8 N5 O8 94.3(10) . 3_565 ?
O8 N5 O8 85.7(10) 25_565 3_565 ?
O8 N5 O8 85.7(10) . 26_455 ?
O8 N5 O8 85.7(10) 27 . ?
O8 N5 O8 85.7(10) 26_455 3_565 ?
O8 N5 O8 94.3(10) 27 26_455 ?
O8 N5 O8 179.990(4) 27 3_565 ?
N5 O8 O8 47.1(5) . 27 ?
N5 O8 O8 47.1(5) . 26_455 ?
N5 O8 O8 42.9(5) . 3_565 ?
N5 O8 O8 42.9(5) . 2_665 ?
O8 O8 O8 65.2(13) 27 26_455 ?
O8 O8 O8 59.999(2) 2_665 3_565 ?
O8 O8 O8 89.997(1) 27 3_565 ?
O8 O8 O8 57.4(6) 26_455 3_565 ?

loop_
_geom_bond_atom_site_label_1
_geom_bond_atom_site_label_2
_geom_bond_distance
_geom_bond_site_symmetry_2
_geom_bond_publ_flag
Co1 O1 1.880(3) . ?
Co1 O1 1.880(3) 31_665 ?
Co1 N1 1.930(3) 31_665 ?
Co1 N1 1.930(3) . ?
Co1 N3 1.971(3) . ?
Co1 N3 1.971(3) 31_665 ?
O1 C6 1.387(5) . ?
O2 H2B 0.8699 . ?
O2 H2C 0.8701 . ?
N1 C1 1.342(5) . ?
N1 C5 1.353(5) . ?
N3 C7 1.363(5) . ?
N3 C10 1.346(5) . ?
N2 C7 1.351(5) . ?
N2 C6 1.458(5) . ?
N2 H2 0.88(6) . ?
N4 C7 1.352(5) . ?
N4 C8 1.335(6) . ?
C1 H1 0.9500 . ?
C1 C2 1.381(6) . ?
C10 H10 0.9500 . ?
C10 C9 1.391(6) . ?
C5 C6 1.512(5) . ?
C5 C4 1.391(6) . ?
C2 H2A 0.9500 . ?
C2 C3 1.394(7) . ?
C6 H6 1.0000 . ?
C8 H8 0.9500 . ?
C8 C9 1.377(6) . ?
C4 H4 0.9500 . ?
C4 C3 1.371(7) . ?
C9 H9 0.9500 . ?
C3 H3 0.9500 . ?
N5 O8 1.233(12) 26_455 ?
N5 O8 1.233(12) 25_565 ?
N5 O8 1.233(12) 3_565 ?
N5 O8 1.233(12) 2_665 ?
N5 O8 1.233(12) 27 ?
N5 O8 1.233(12) . ?
O8 O8 1.68(2) 27 ?
O8 O8 1.81(2) 3_565 ?
O8 O8 1.68(2) 26_455 ?
O8 O8 1.81(2) 2_665 ?

loop_
_geom_torsion_atom_site_label_1
_geom_torsion_atom_site_label_2
_geom_torsion_atom_site_label_3
_geom_torsion_atom_site_label_4
_geom_torsion
_geom_torsion_site_symmetry_1
_geom_torsion_site_symmetry_2
_geom_torsion_site_symmetry_3
_geom_torsion_site_symmetry_4
_geom_torsion_publ_flag
Co1 O1 C6 N2 -77.7(3) . . . . ?
Co1 O1 C6 C5 40.4(3) . . . . ?
Co1 N1 C1 C2 177.3(3) . . . . ?
Co1 N1 C5 C6 5.2(4) . . . . ?
Co1 N1 C5 C4 -177.3(3) . . . . ?
Co1 N3 C7 N2 -1.6(5) . . . . ?
Co1 N3 C7 N4 179.2(3) . . . . ?
Co1 N3 C10 C9 -177.1(3) . . . . ?
N1 Co1 O1 C6 -30.7(2) . . . . ?
N1 Co1 O1 C6 149.3(2) 31_665 . . . ?
N1 C1 C2 C3 -1.5(6) . . . . ?
N1 C5 C6 O1 -30.2(4) . . . . ?
N1 C5 C6 N2 89.9(4) . . . . ?
N1 C5 C4 C3 0.1(6) . . . . ?
N3 Co1 O1 C6 -119.8(2) 31_665 . . . ?
N3 Co1 O1 C6 60.2(2) . . . . ?
N3 C10 C9 C8 -1.7(6) . . . . ?
N4 C8 C9 C10 0.9(6) . . . . ?
C1 N1 C5 C6 -179.0(3) . . . . ?
C1 N1 C5 C4 -1.5(6) . . . . ?
C1 C2 C3 C4 0.0(7) . . . . ?
C7 N3 C10 C9 0.4(5) . . . . ?
C7 N2 C6 O1 45.0(5) . . . . ?
C7 N2 C6 C5 -74.6(5) . . . . ?
C7 N4 C8 C9 1.1(6) . . . . ?
C10 N3 C7 N2 -178.9(4) . . . . ?
C10 N3 C7 N4 1.9(5) . . . . ?
C5 N1 C1 C2 2.3(5) . . . . ?
C5 C4 C3 C2 0.7(7) . . . . ?
C6 N2 C7 N3 -2.4(6) . . . . ?
C6 N2 C7 N4 176.9(4) . . . . ?
C6 C5 C4 C3 177.1(4) . . . . ?
C8 N4 C7 N3 -2.6(6) . . . . ?
C8 N4 C7 N2 178.1(4) . . . . ?
C4 C5 C6 O1 152.5(4) . . . . ?
C4 C5 C6 N2 -87.3(5) . . . . ?
O8 N5 O8 O8 179.998(4) 26_455 . . 2_665 ?
O8 N5 O8 O8 85.4(12) 2_665 . . 27 ?
O8 N5 O8 O8 94.6(12) 27 . . 26_455 ?
O8 N5 O8 O8 180.002(3) 2_665 . . 26_455 ?
O8 N5 O8 O8 -94.6(12) 26_455 . . 27 ?
O8 N5 O8 O8 85.4(12) 26_455 . . 3_565 ?
O8 N5 O8 O8 94.6(12) 3_565 . . 2_665 ?
O8 N5 O8 O8 179.998(4) 27 . . 3_565 ?
O8 N5 O8 O8 -94.6(12) 2_665 . . 3_565 ?
O8 N5 O8 O8 -85.4(12) 3_565 . . 26_455 ?
O8 N5 O8 O8 180.002(5) 3_565 . . 27 ?
O8 N5 O8 O8 -85.4(12) 27 . . 2_665 ?

loop_
_exptl_oxdiff_crystal_face_indexfrac_h
_exptl_oxdiff_crystal_face_indexfrac_k
_exptl_oxdiff_crystal_face_indexfrac_l
_exptl_oxdiff_crystal_face_x
_exptl_oxdiff_crystal_face_y
_exptl_oxdiff_crystal_face_z
0.9989 1.0003 -0.0001 -0.0216 -0.1073 0.0616
-0.0021 1.4965 -3.0001 -0.0388 -0.1894 -0.1526
-0.9980 -1.4979 2.0000 0.0590 0.2012 0.0517
0.0021 -1.4965 3.0001 0.0388 0.1894 0.1526
0.0012 -0.9989 1.0001 0.0015 0.0955 0.0393
0.9974 2.5004 -0.0004 0.0128 -0.2045 0.0963
1.0024 -1.9964 3.0003 -0.0172 0.1792 0.1795
-1.0012 0.9975 -2.0002 0.0187 -0.0837 -0.1402
-0.0015 1.5002 -0.0003 0.0344 -0.0972 0.0347
0.0015 -1.5002 0.0003 -0.0344 0.0972 -0.0347
0.9997 0.5027 1.9999 0.0157 -0.0135 0.1749
1.0031 -2.9989 1.0008 -0.0890 0.1825 0.0315
-1.0031 2.9989 -1.0008 0.0890 -0.1825 -0.0315
1.0034 -3.5002 0.0010 -0.1249 0.1841 -0.0426
-2.0034 3.4988 -1.0010 0.1450 -0.1723 -0.0583
1.0019 -2.0000 0.0006 -0.0905 0.0870 -0.0078
-1.0022 2.5013 0.9992 0.1263 -0.0886 0.0819
-0.9997 -0.5027 -1.9999 -0.0157 0.0135 -0.1749
-2.0019 1.9986 -1.0007 0.1106 -0.0752 -0.0931
2.0025 -3.0012 -0.9989 -0.1824 0.0784 -0.0550
-5.9837 13.1197 7.6248 0.7532 -0.3603 0.5503
1.0007 -1.0012 -0.9995 -0.0919 -0.0085 -0.0471
-1.0007 1.0012 0.9995 0.0919 0.0085 0.0471
1.0004 -0.4999 0.0003 -0.0561 -0.0102 0.0269
-1.0004 0.4999 -0.0003 0.0561 0.0102 -0.0269
-2.0002 1.0035 2.9991 0.1853 0.1126 0.1336
-13.1894 -0.8359 -1.9273 0.5221 0.5561 -0.6467
12.7267 0.9257 3.8029 -0.4536 -0.4844 0.7481
1.9995 -0.0009 -0.9996 -0.1136 -0.1159 0.0144
-8.8213 -3.3535 -8.2927 0.1143 0.3370 -0.9345
8.7425 -3.2283 11.2677 -0.1889 0.1845 0.9645

loop_
_smtbx_masks_void_nr
_smtbx_masks_void_average_x
_smtbx_masks_void_average_y
_smtbx_masks_void_average_z
_smtbx_masks_void_volume
_smtbx_masks_void_count_electrons
_smtbx_masks_void_content
1 0.000 0.000 0.250 204.4 81.7 ?
2 0.000 0.000 0.750 204.4 81.5 ?
3 0.333 0.667 0.417 204.4 81.5 ?
4 0.333 0.667 0.917 204.4 81.7 ?
5 0.667 0.333 0.083 204.4 81.5 ?
6 0.667 0.333 0.583 204.4 81.7 ?
